data_7059986
loop_
_publ_author_name
'Karavaizoglu, Ufuk Nusret'
'Salamci, Emine'

_publ_section_title
;
 An efficient synthesis of chloro-aminocyclooctanediol and
 aminocyclooctanetriol: an unexpected acetolysis product
;
_journal_issue 41
_journal_name_full 'New Journal of Chemistry'
_journal_page_first 17976
_journal_page_last 17983
_journal_paper_doi 10.1039/D0NJ02697B
_journal_volume 44
_journal_year 2020
_chemical_absolute_configuration rm
_chemical_formula_moiety 'C14 H21 N3 O6'
_chemical_formula_sum 'C14 H21 N3 O6'
_chemical_formula_weight 327.34
_space_group_IT_number 92
_space_group_name_Hall 'P 4abw 2nw'
_space_group_name_H-M_alt 'P 41 21 2'
_symmetry_cell_setting tetragonal
_symmetry_Int_Tables_number 92
_symmetry_space_group_name_Hall 'P 4abw 2nw'
_symmetry_space_group_name_H-M 'P 41 21 2'
_atom_sites_solution_hydrogens geom
_audit_creation_date 2020-03-02T19:06:46-00:00
_audit_creation_method 'WinGX routine CIF_UPDATE'
_audit_update_record
;
2020-03-02 deposited with the CCDC.	2020-09-14 downloaded from the CCDC.
;
_cell_angle_alpha 90
_cell_angle_beta 90
_cell_angle_gamma 90
_cell_formula_units_Z 8
_cell_length_a 12.7747(4)
_cell_length_b 12.7747(4)
_cell_length_c 20.7228(11)
_cell_measurement_reflns_used 4881
_cell_measurement_temperature 296(2)
_cell_measurement_theta_max 27.85
_cell_measurement_theta_min 2.20
_cell_volume 3381.8(2)
_computing_structure_refinement 'SHELXL-2013 (Sheldrick, 2013)'
_diffrn_ambient_temperature 296(2)
_diffrn_measured_fraction_theta_full 1
_diffrn_measured_fraction_theta_max 1
_diffrn_measurement_device_type 'Rigaku R-axis'
_diffrn_measurement_method '\f and \w scans'
_diffrn_radiation_type MoK\a
_diffrn_radiation_wavelength 0.71073
_diffrn_reflns_av_R_equivalents 0.0685
_diffrn_reflns_Laue_measured_fraction_full 1
_diffrn_reflns_Laue_measured_fraction_max 1
_diffrn_reflns_limit_h_max 15
_diffrn_reflns_limit_h_min -15
_diffrn_reflns_limit_k_max 15
_diffrn_reflns_limit_k_min -15
_diffrn_reflns_limit_l_max 25
_diffrn_reflns_limit_l_min -24
_diffrn_reflns_number 69563
_diffrn_reflns_point_group_measured_fraction_full 1
_diffrn_reflns_point_group_measured_fraction_max 1
_diffrn_reflns_theta_full 25.242
_diffrn_reflns_theta_max 26.367
_diffrn_reflns_theta_min 1.873
_diffrn_standards_decay_% 89
_diffrn_standards_interval_count 2300
_diffrn_standards_number 0
_exptl_absorpt_coefficient_mu 0.101
_exptl_absorpt_correction_type none
_exptl_crystal_colour colourless
_exptl_crystal_density_diffrn 1.286
_exptl_crystal_description prism
_exptl_crystal_F_000 1392
_exptl_crystal_size_max 0.12
_exptl_crystal_size_mid 0.11
_exptl_crystal_size_min 0.10
_refine_diff_density_max 0.189
_refine_diff_density_min -0.146
_refine_diff_density_rms 0.027
_refine_ls_abs_structure_details
;
 Flack x determined using 980 quotients [(I+)-(I-)]/[(I+)+(I-)]
 (Parsons and Flack (2004), Acta Cryst. A60, s61).
;
_refine_ls_abs_structure_Flack -0.4(4)
_refine_ls_extinction_coef 0.0018(5)
_refine_ls_extinction_expression Fc^*^=kFc[1+0.001xFc^2^\l^3^/sin(2\q)]^-1/4^
_refine_ls_extinction_method SHELXL
_refine_ls_goodness_of_fit_ref 1.067
_refine_ls_hydrogen_treatment constr
_refine_ls_matrix_type full
_refine_ls_number_parameters 212
_refine_ls_number_reflns 3464
_refine_ls_number_restraints 53
_refine_ls_restrained_S_all 1.059
_refine_ls_R_factor_all 0.0567
_refine_ls_R_factor_gt 0.0442
_refine_ls_shift/su_max 0.0
_refine_ls_shift/su_mean 0.0
_refine_ls_structure_factor_coef Fsqd
_refine_ls_weighting_details 'w=1/[\s^2^(Fo^2^)+(0.0491P)^2^+0.5154P] where P=(Fo^2^+2Fc^2^)/3'
_refine_ls_weighting_scheme calc
_refine_ls_wR_factor_gt 0.1021
_refine_ls_wR_factor_ref 0.1073
_reflns_number_gt 2870
_reflns_number_total 3464
_reflns_threshold_expression 'I > 2\s(I)'
_cod_data_source_file d0nj02697b2.cif
_cod_data_source_block azid30_tetra_0m_a
_cod_depositor_comments 'Adding full bibliography for 7059985--7059986.cif.'
_cod_original_cell_volume 3381.8(3)
_cod_database_code 7059986
_shelx_estimated_absorpt_t_min 0.883
_shelx_estimated_absorpt_t_max 0.979

loop_
_symmetry_equiv_pos_as_xyz
'x, y, z'
'-x, -y, z+1/2'
'-y+1/2, x+1/2, z+1/4'
'y+1/2, -x+1/2, z+3/4'
'-x+1/2, y+1/2, -z+1/4'
'x+1/2, -y+1/2, -z+3/4'
'y, x, -z'
'-y, -x, -z+1/2'

loop_
_atom_site_label
_atom_site_type_symbol
_atom_site_fract_x
_atom_site_fract_y
_atom_site_fract_z
_atom_site_U_iso_or_equiv
_atom_site_adp_type
_atom_site_occupancy
_atom_site_calc_flag
_atom_site_disorder_assembly
_atom_site_disorder_group
O3 O 0.44528(15) 0.19715(14) 0.14643(9) 0.0506(5) Uani 1 d . .
O5 O 0.81781(14) 0.35853(16) 0.19232(8) 0.0516(5) Uani 1 d . .
O1 O 0.46095(16) 0.56315(14) 0.15142(9) 0.0558(5) Uani 1 d . .
O2 O 0.4043(2) 0.65815(19) 0.06790(13) 0.0836(8) Uani 1 d . .
O4 O 0.3671(2) 0.1193(2) 0.06294(12) 0.0861(8) Uani 1 d . .
N2 N 0.3179(2) 0.3608(2) 0.20627(15) 0.0642(7) Uani 1 d . .
N1 N 0.34739(19) 0.3845(2) 0.15211(14) 0.0635(7) Uani 1 d . .
O6 O 0.93228(18) 0.4568(2) 0.13898(12) 0.0901(8) Uani 1 d . .
C1 C 0.7422(2) 0.3683(2) 0.14009(12) 0.0439(6) Uani 1 d . .
H1 H 0.7801 0.3689 0.099 0.053 Uiso 1 calc . .
C13 C 0.9114(2) 0.4043(2) 0.18509(14) 0.0514(7) Uani 1 d . .
C2 C 0.6780(2) 0.2684(2) 0.14410(13) 0.0472(6) Uani 1 d . .
H2A H 0.6405 0.268 0.1848 0.057 Uiso 1 calc . .
H2B H 0.7254 0.2091 0.1442 0.057 Uiso 1 calc . .
C7 C 0.6085(2) 0.4968(2) 0.09274(14) 0.0516(7) Uani 1 d . .
H7A H 0.6186 0.5692 0.0803 0.062 Uiso 1 calc . .
H7B H 0.6266 0.4537 0.0558 0.062 Uiso 1 calc . .
C5 C 0.4626(2) 0.3797(2) 0.14240(13) 0.0452(6) Uani 1 d . .
H5 H 0.4977 0.3769 0.1844 0.054 Uiso 1 calc . .
C8 C 0.6846(2) 0.4716(2) 0.14739(14) 0.0495(7) Uani 1 d . .
H8A H 0.7358 0.5275 0.1502 0.059 Uiso 1 calc . .
H8B H 0.646 0.4704 0.1877 0.059 Uiso 1 calc . .
C4 C 0.4858(2) 0.2789(2) 0.10464(13) 0.0476(6) Uani 1 d . .
H4 H 0.4455 0.2794 0.0644 0.057 Uiso 1 calc . .
C6 C 0.4929(2) 0.4804(2) 0.10774(13) 0.0474(6) Uani 1 d . .
H6 H 0.4525 0.486 0.0677 0.057 Uiso 1 calc . .
C3 C 0.5989(2) 0.2537(2) 0.08938(13) 0.0511(7) Uani 1 d . .
H3A H 0.6205 0.2971 0.0534 0.061 Uiso 1 calc . .
H3B H 0.6025 0.1814 0.0752 0.061 Uiso 1 calc . .
C9 C 0.4192(2) 0.6498(2) 0.12457(17) 0.0566(8) Uani 1 d . .
C11 C 0.3856(2) 0.1216(2) 0.11987(16) 0.0533(7) Uani 1 d . .
C12 C 0.3486(3) 0.0464(3) 0.16854(17) 0.0679(9) Uani 1 d . .
H12A H 0.3037 -0.0042 0.1484 0.102 Uiso 1 calc . .
H12B H 0.3104 0.083 0.2014 0.102 Uiso 1 calc . .
H12C H 0.4075 0.0115 0.1876 0.102 Uiso 1 calc . .
N3 N 0.2809(3) 0.3398(3) 0.25356(19) 0.1077(13) Uani 1 d . .
C10 C 0.3954(3) 0.7311(3) 0.17396(19) 0.0818(11) Uani 1 d . .
H10A H 0.3845 0.7973 0.1531 0.123 Uiso 1 calc . .
H10B H 0.453 0.7367 0.2035 0.123 Uiso 1 calc . .
H10C H 0.3333 0.7117 0.1972 0.123 Uiso 1 calc . .
C14 C 0.9808(3) 0.3847(3) 0.24055(15) 0.0663(8) Uani 1 d . .
H14A H 1.0381 0.4333 0.2396 0.099 Uiso 1 calc . .
H14B H 1.0074 0.3145 0.2383 0.099 Uiso 1 calc . .
H14C H 0.9421 0.3935 0.2799 0.099 Uiso 1 calc . .

loop_
_atom_site_aniso_label
_atom_site_aniso_U_11
_atom_site_aniso_U_22
_atom_site_aniso_U_33
_atom_site_aniso_U_23
_atom_site_aniso_U_13
_atom_site_aniso_U_12
O3 0.0542(11) 0.0470(10) 0.0507(11) -0.0005(9) -0.0074(9) -0.0117(8)
O5 0.0504(11) 0.0640(12) 0.0403(10) 0.0089(9) -0.0032(8) -0.0069(9)
O1 0.0693(13) 0.0475(10) 0.0505(11) -0.0005(9) 0.0014(10) 0.0110(9)
O2 0.119(2) 0.0600(14) 0.0723(15) 0.0166(12) -0.0076(15) 0.0193(14)
O4 0.1028(19) 0.0776(17) 0.0779(16) -0.0120(13) -0.0347(15) -0.0201(14)
N2 0.0488(14) 0.0644(17) 0.080(2) -0.0024(15) 0.0116(14) -0.0025(12)
N1 0.0457(13) 0.0721(17) 0.0726(17) 0.0150(15) -0.0004(13) 0.0055(12)
O6 0.0664(14) 0.135(2) 0.0693(15) 0.0379(16) -0.0093(12) -0.0348(14)
C1 0.0426(13) 0.0523(15) 0.0368(13) 0.0015(12) 0.0018(12) -0.0014(11)
C13 0.0500(16) 0.0584(18) 0.0457(15) 0.0032(14) 0.0011(13) -0.0013(13)
C2 0.0478(15) 0.0412(13) 0.0527(15) 0.0028(13) 0.0027(12) 0.0005(11)
C7 0.0614(17) 0.0435(14) 0.0501(15) 0.0079(13) 0.0085(14) -0.0013(12)
C5 0.0430(14) 0.0474(14) 0.0452(14) 0.0048(13) -0.0042(12) -0.0003(11)
C8 0.0530(15) 0.0441(14) 0.0514(16) -0.0005(13) 0.0030(13) -0.0058(12)
C4 0.0530(15) 0.0461(14) 0.0438(15) 0.0005(13) -0.0070(13) -0.0058(12)
C6 0.0580(15) 0.0445(14) 0.0397(15) 0.0011(12) -0.0038(13) 0.0061(12)
C3 0.0627(17) 0.0408(14) 0.0498(15) -0.0096(12) 0.0015(13) -0.0028(12)
C9 0.0550(16) 0.0417(15) 0.073(2) 0.0072(14) 0.0066(15) -0.0003(13)
C11 0.0399(14) 0.0484(15) 0.072(2) -0.0132(14) -0.0079(14) -0.0011(12)
C12 0.0536(17) 0.0537(18) 0.096(2) -0.0042(17) 0.0086(17) -0.0113(14)
N3 0.079(2) 0.142(3) 0.102(3) 0.008(2) 0.039(2) -0.011(2)
C10 0.089(3) 0.0537(19) 0.102(3) -0.0088(18) 0.019(2) 0.0101(19)
C14 0.0616(19) 0.077(2) 0.0606(18) -0.0027(17) -0.0149(15) 0.0014(16)

loop_
_atom_type_symbol
_atom_type_description
_atom_type_scat_dispersion_real
_atom_type_scat_dispersion_imag
_atom_type_scat_source
C C 0.0033 0.0016 'International Tables Vol C Tables 4.2.6.8 and 6.1.1.4'
H H 0 0 'International Tables Vol C Tables 4.2.6.8 and 6.1.1.4'
N N 0.0061 0.0033 'International Tables Vol C Tables 4.2.6.8 and 6.1.1.4'
O O 0.0106 0.006 'International Tables Vol C Tables 4.2.6.8 and 6.1.1.4'

loop_
_geom_angle_atom_site_label_1
_geom_angle_atom_site_label_2
_geom_angle_atom_site_label_3
_geom_angle
_geom_angle_site_symmetry_1
_geom_angle_site_symmetry_3
_geom_angle_publ_flag
C11 O3 C4 118.2(2) . . ?
C13 O5 C1 118.1(2) . . ?
C9 O1 C6 116.9(2) . . ?
N3 N2 N1 173.0(4) . . ?
N2 N1 C5 114.8(2) . . ?
O5 C1 C8 108.8(2) . . ?
O5 C1 C2 104.2(2) . . ?
C8 C1 C2 117.5(2) . . ?
O5 C1 H1 108.7 . . ?
C8 C1 H1 108.7 . . ?
C2 C1 H1 108.7 . . ?
O6 C13 O5 122.2(3) . . ?
O6 C13 C14 125.7(3) . . ?
O5 C13 C14 112.1(2) . . ?
C1 C2 C3 114.8(2) . . ?
C1 C2 H2A 108.6 . . ?
C3 C2 H2A 108.6 . . ?
C1 C2 H2B 108.6 . . ?
C3 C2 H2B 108.6 . . ?
H2A C2 H2B 107.5 . . ?
C6 C7 C8 115.9(2) . . ?
C6 C7 H7A 108.3 . . ?
C8 C7 H7A 108.3 . . ?
C6 C7 H7B 108.3 . . ?
C8 C7 H7B 108.3 . . ?
H7A C7 H7B 107.4 . . ?
N1 C5 C6 106.3(2) . . ?
N1 C5 C4 107.1(2) . . ?
C6 C5 C4 114.8(2) . . ?
N1 C5 H5 109.5 . . ?
C6 C5 H5 109.5 . . ?
C4 C5 H5 109.5 . . ?
C1 C8 C7 114.7(2) . . ?
C1 C8 H8A 108.6 . . ?
C7 C8 H8A 108.6 . . ?
C1 C8 H8B 108.6 . . ?
C7 C8 H8B 108.6 . . ?
H8A C8 H8B 107.6 . . ?
O3 C4 C3 108.2(2) . . ?
O3 C4 C5 103.3(2) . . ?
C3 C4 C5 118.0(2) . . ?
O3 C4 H4 109 . . ?
C3 C4 H4 109 . . ?
C5 C4 H4 109 . . ?
O1 C6 C5 104.5(2) . . ?
O1 C6 C7 107.5(2) . . ?
C5 C6 C7 117.3(2) . . ?
O1 C6 H6 109.1 . . ?
C5 C6 H6 109.1 . . ?
C7 C6 H6 109.1 . . ?
C4 C3 C2 116.7(2) . . ?
C4 C3 H3A 108.1 . . ?
C2 C3 H3A 108.1 . . ?
C4 C3 H3B 108.1 . . ?
C2 C3 H3B 108.1 . . ?
H3A C3 H3B 107.3 . . ?
O2 C9 O1 122.8(3) . . ?
O2 C9 C10 125.5(3) . . ?
O1 C9 C10 111.7(3) . . ?
O4 C11 O3 121.9(3) . . ?
O4 C11 C12 126.4(3) . . ?
O3 C11 C12 111.7(3) . . ?
C11 C12 H12A 109.5 . . ?
C11 C12 H12B 109.5 . . ?
H12A C12 H12B 109.5 . . ?
C11 C12 H12C 109.5 . . ?
H12A C12 H12C 109.5 . . ?
H12B C12 H12C 109.5 . . ?
C9 C10 H10A 109.5 . . ?
C9 C10 H10B 109.5 . . ?
H10A C10 H10B 109.5 . . ?
C9 C10 H10C 109.5 . . ?
H10A C10 H10C 109.5 . . ?
H10B C10 H10C 109.5 . . ?
C13 C14 H14A 109.5 . . ?
C13 C14 H14B 109.5 . . ?
H14A C14 H14B 109.5 . . ?
C13 C14 H14C 109.5 . . ?
H14A C14 H14C 109.5 . . ?
H14B C14 H14C 109.5 . . ?

loop_
_geom_bond_atom_site_label_1
_geom_bond_atom_site_label_2
_geom_bond_distance
_geom_bond_site_symmetry_2
_geom_bond_publ_flag
O3 C11 1.348(3) . ?
O3 C4 1.452(3) . ?
O5 C13 1.339(3) . ?
O5 C1 1.456(3) . ?
O1 C9 1.349(4) . ?
O1 C6 1.450(3) . ?
O2 C9 1.194(4) . ?
O4 C11 1.203(4) . ?
N2 N3 1.121(4) . ?
N2 N1 1.222(4) . ?
N1 C5 1.487(4) . ?
O6 C13 1.198(3) . ?
C1 C8 1.518(4) . ?
C1 C2 1.520(4) . ?
C1 H1 0.98 . ?
C13 C14 1.473(4) . ?
C2 C3 1.530(4) . ?
C2 H2A 0.97 . ?
C2 H2B 0.97 . ?
C7 C6 1.524(4) . ?
C7 C8 1.527(4) . ?
C7 H7A 0.97 . ?
C7 H7B 0.97 . ?
C5 C6 1.523(4) . ?
C5 C4 1.536(4) . ?
C5 H5 0.98 . ?
C8 H8A 0.97 . ?
C8 H8B 0.97 . ?
C4 C3 1.513(4) . ?
C4 H4 0.98 . ?
C6 H6 0.98 . ?
C3 H3A 0.97 . ?
C3 H3B 0.97 . ?
C9 C10 1.490(5) . ?
C11 C12 1.470(4) . ?
C12 H12A 0.96 . ?
C12 H12B 0.96 . ?
C12 H12C 0.96 . ?
C10 H10A 0.96 . ?
C10 H10B 0.96 . ?
C10 H10C 0.96 . ?
C14 H14A 0.96 . ?
C14 H14B 0.96 . ?
C14 H14C 0.96 . ?

loop_
_geom_torsion_atom_site_label_1
_geom_torsion_atom_site_label_2
_geom_torsion_atom_site_label_3
_geom_torsion_atom_site_label_4
_geom_torsion
_geom_torsion_site_symmetry_1
_geom_torsion_site_symmetry_2
_geom_torsion_site_symmetry_3
_geom_torsion_site_symmetry_4
_geom_torsion_publ_flag
C13 O5 C1 C8 -84.0(3) . . . . ?
C13 O5 C1 C2 149.8(2) . . . . ?
C1 O5 C13 O6 3.9(4) . . . . ?
C1 O5 C13 C14 -178.0(2) . . . . ?
O5 C1 C2 C3 -174.0(2) . . . . ?
C8 C1 C2 C3 65.6(3) . . . . ?
N2 N1 C5 C6 -133.8(3) . . . . ?
N2 N1 C5 C4 103.1(3) . . . . ?
O5 C1 C8 C7 175.3(2) . . . . ?
C2 C1 C8 C7 -66.6(3) . . . . ?
C6 C7 C8 C1 103.4(3) . . . . ?
C11 O3 C4 C3 -100.6(3) . . . . ?
C11 O3 C4 C5 133.6(2) . . . . ?
N1 C5 C4 O3 -59.5(3) . . . . ?
C6 C5 C4 O3 -177.2(2) . . . . ?
N1 C5 C4 C3 -178.8(2) . . . . ?
C6 C5 C4 C3 63.5(3) . . . . ?
C9 O1 C6 C5 -141.3(2) . . . . ?
C9 O1 C6 C7 93.4(3) . . . . ?
N1 C5 C6 O1 60.1(3) . . . . ?
C4 C5 C6 O1 178.3(2) . . . . ?
N1 C5 C6 C7 178.9(2) . . . . ?
C4 C5 C6 C7 -62.9(3) . . . . ?
C8 C7 C6 O1 72.3(3) . . . . ?
C8 C7 C6 C5 -44.9(3) . . . . ?
O3 C4 C3 C2 -72.3(3) . . . . ?
C5 C4 C3 C2 44.4(3) . . . . ?
C1 C2 C3 C4 -101.4(3) . . . . ?
C6 O1 C9 O2 3.1(4) . . . . ?
C6 O1 C9 C10 -176.7(3) . . . . ?
C4 O3 C11 O4 1.4(4) . . . . ?
C4 O3 C11 C12 -178.6(2) . . . . ?
